data_4030327
loop_
_publ_author_name
'Xia, Ying'
'Liu, Zhen'
'Feng, Sheng'
'Zhang, Yan'
'Wang, Jianbo'

_publ_section_title
;
 Ir(III)-Catalyzed Aromatic C-H Bond Functionalization via Metal Carbene
 Migratory Insertion.
;
_journal_issue 1
_journal_name_full 'The Journal of organic chemistry'
_journal_page_first 223
_journal_paper_doi 10.1021/jo5023102
_journal_volume 80
_journal_year 2014
_chemical_formula_moiety 'C20 H23 N O5'
_chemical_formula_sum 'C20 H23 N O5'
_chemical_formula_weight 357.39
_chemical_name_systematic
;
 ?
;
_space_group_crystal_system orthorhombic
_space_group_IT_number 29
_space_group_name_Hall 'P 2c -2ac'
_space_group_name_H-M_alt 'P c a 21'
_symmetry_space_group_name_Hall 'P 2c -2ac'
_symmetry_space_group_name_H-M 'P c a 21'
_atom_sites_solution_hydrogens geom
_atom_sites_solution_primary iterative
_audit_creation_date 2014-04-19
_audit_creation_method
;
  Olex2 1.2
  (compiled Apr 23 2013 17:54:37, GUI svn.r4466)
;
_cell_angle_alpha 90
_cell_angle_beta 90
_cell_angle_gamma 90
_cell_formula_units_Z 4
_cell_length_a 13.4070(10)
_cell_length_b 15.6938(10)
_cell_length_c 8.8651(5)
_cell_measurement_reflns_used 1467
_cell_measurement_temperature 180.00(10)
_cell_measurement_theta_max 26.5600
_cell_measurement_theta_min 3.7600
_cell_volume 1865.3(2)
_computing_cell_refinement
;
CrysAlisPro, Agilent Technologies,
Version 1.171.36.32 (release 02-08-2013 CrysAlis171 .NET)
(compiled Aug  2 2013,16:46:58)
;
_computing_data_collection
;
CrysAlisPro, Agilent Technologies,
Version 1.171.36.32 (release 02-08-2013 CrysAlis171 .NET)
(compiled Aug  2 2013,16:46:58)
;
_computing_data_reduction
;
CrysAlisPro, Agilent Technologies,
Version 1.171.36.32 (release 02-08-2013 CrysAlis171 .NET)
(compiled Aug  2 2013,16:46:58)
;
_computing_molecular_graphics
;
O. V. Dolomanov, L. J. Bourhis, R. J. Gildea, J. A. K. Howard and H. Puschmann,
OLEX2: a complete structure solution, refinement and analysis program.
J. Appl. Cryst. (2009). 42, 339-341.
;
_computing_publication_material
;
O. V. Dolomanov, L. J. Bourhis, R. J. Gildea, J. A. K. Howard and H. Puschmann,
OLEX2: a complete structure solution, refinement and analysis program.
J. Appl. Cryst. (2009). 42, 339-341.
;
_computing_structure_refinement
;
XL, G.M. Sheldrick, Acta Cryst.
(2008). A64, 112-122
;
_computing_structure_solution 'SUPERFLIP, J. Appl. Cryst. (2007) 40, 786-790'
_diffrn_ambient_temperature 180.00(10)
_diffrn_detector_area_resol_mean 10.3914
_diffrn_measured_fraction_theta_full 0.9915
_diffrn_measured_fraction_theta_max 0.6257
_diffrn_measurement_details
;
  1 omega  -29.00   87.00   1.0000    8.0000
omega____ theta____ kappa____ phi______ frames
    -       10.8579   19.0000  120.0000 116
;
_diffrn_measurement_device_type 'SuperNova, Dual, Cu at zero, Atlas'
_diffrn_measurement_method '\w scans'
_diffrn_orient_matrix_UB_11 0.0187635000
_diffrn_orient_matrix_UB_12 -0.0283186000
_diffrn_orient_matrix_UB_13 0.0555295000
_diffrn_orient_matrix_UB_21 -0.0466508000
_diffrn_orient_matrix_UB_22 0.0010405000
_diffrn_orient_matrix_UB_23 0.0377000000
_diffrn_orient_matrix_UB_31 -0.0164461000
_diffrn_orient_matrix_UB_32 -0.0352293000
_diffrn_orient_matrix_UB_33 -0.0435053000
_diffrn_radiation_monochromator mirror
_diffrn_radiation_type 'Mo K\a'
_diffrn_radiation_wavelength 0.7107
_diffrn_reflns_av_R_equivalents 0.0392
_diffrn_reflns_av_unetI/netI 0.0535
_diffrn_reflns_Laue_measured_fraction_full 0.993
_diffrn_reflns_Laue_measured_fraction_max 0.994
_diffrn_reflns_limit_h_max 16
_diffrn_reflns_limit_h_min -11
_diffrn_reflns_limit_k_max 19
_diffrn_reflns_limit_k_min -13
_diffrn_reflns_limit_l_max 8
_diffrn_reflns_limit_l_min -10
_diffrn_reflns_number 5041
_diffrn_reflns_point_group_measured_fraction_full 0.786
_diffrn_reflns_point_group_measured_fraction_max 0.767
_diffrn_reflns_theta_full 25.242
_diffrn_reflns_theta_max 26.022
_diffrn_reflns_theta_min 3.008
_diffrn_source 'SuperNova (Mo) X-ray Source'
_exptl_absorpt_coefficient_mu 0.091
_exptl_absorpt_correction_T_max 1.00000
_exptl_absorpt_correction_T_min 0.98128
_exptl_absorpt_correction_type multi-scan
_exptl_absorpt_process_details
;
CrysAlisPro, Agilent Technologies,
Version 1.171.36.32 (release 02-08-2013 CrysAlis171 .NET)
(compiled Aug  2 2013,16:46:58)
Empirical absorption correction using spherical harmonics,
 implemented in SCALE3 ABSPACK scaling algorithm.
;
_exptl_crystal_colour
;
;
_exptl_crystal_density_diffrn 1.273
_exptl_crystal_description
;
;
_exptl_crystal_F_000 760
_exptl_crystal_size_max 0.2
_exptl_crystal_size_mid 0.1
_exptl_crystal_size_min 0.1
_refine_diff_density_max 0.188
_refine_diff_density_min -0.165
_refine_diff_density_rms 0.041
_refine_ls_abs_structure_details
;
 Flack x determined using 708 quotients [(I+)-(I-)]/[(I+)+(I-)]
 (Parsons and Flack (2004), Acta Cryst. A60, s61).
;
_refine_ls_abs_structure_Flack -1.4(10)
_refine_ls_extinction_method none
_refine_ls_goodness_of_fit_ref 1.060
_refine_ls_hydrogen_treatment constr
_refine_ls_matrix_type full
_refine_ls_number_parameters 240
_refine_ls_number_reflns 2824
_refine_ls_number_restraints 1
_refine_ls_restrained_S_all 1.060
_refine_ls_R_factor_all 0.0559
_refine_ls_R_factor_gt 0.0420
_refine_ls_shift/su_max 0.005
_refine_ls_shift/su_mean 0.001
_refine_ls_structure_factor_coef Fsqd
_refine_ls_weighting_details 'w=1/[\s^2^(Fo^2^)+(0.0363P)^2^+0.0810P] where P=(Fo^2^+2Fc^2^)/3'
_refine_ls_weighting_scheme calc
_refine_ls_wR_factor_gt 0.0849
_refine_ls_wR_factor_ref 0.0920
_reflns_Friedel_coverage 0.442
_reflns_Friedel_fraction_full 0.546
_reflns_Friedel_fraction_max 0.506
_reflns_number_gt 2360
_reflns_number_total 2824
_reflns_threshold_expression 'I > 2\s(I)'
_cod_data_source_file jo5023102_si_002.cif
_cod_data_source_block exp_3393
_cod_depositor_comments 'Adding full bibliography for 4030327--4030329.cif.'
_cod_database_code 4030327
_chemical_oxdiff_formula 'C17 H20 N1 O5'
_reflns_odcompleteness_completeness 99.15
_reflns_odcompleteness_iscentric 1
_reflns_odcompleteness_theta 25.97
_olex2_refinement_description
;
1. Fixed Uiso
 At 1.2 times of:
  All C(H) groups, All N(H) groups
 At 1.5 times of:
  All C(H,H,H) groups
2.a Ternary CH refined with riding coordinates:
 C11(H11)
2.b Aromatic/amide H refined with riding coordinates:
 C3(H3), C5(H5), C6(H6), C7(H7), C8(H8), C10(H10), N1(H1)
2.c Idealised Me refined as rotating group:
 C13(H13A,H13B,H13C), C15(H15A,H15B,H15C), C18(H18A,H18B,H18C), C19(H19A,H19B,
 H19C), C20(H20A,H20B,H20C)
;
_shelx_estimated_absorpt_t_max 0.991
_shelx_estimated_absorpt_t_min 0.982
_shelx_space_group_comment
;
The symmetry employed for this shelxl refinement is uniquely defined
by the following loop, which should always be used as a source of
symmetry information in preference to the above space-group names.
They are only intended as comments.
;
_shelxl_version_number 2013-3

loop_
_space_group_symop_operation_xyz
'x, y, z'
'-x, -y, z+1/2'
'-x+1/2, y, z+1/2'
'x+1/2, -y, z'

loop_
_atom_site_label
_atom_site_type_symbol
_atom_site_fract_x
_atom_site_fract_y
_atom_site_fract_z
_atom_site_U_iso_or_equiv
_atom_site_adp_type
_atom_site_occupancy
_atom_site_site_symmetry_order
_atom_site_calc_flag
_atom_site_refinement_flags_posn
_atom_site_refinement_flags_adp
C1 C 0.5790(2) 0.2820(2) 0.2146(3) 0.0225(7) Uani 1 1 d . .
C2 C 0.6819(3) 0.25889(19) 0.2180(3) 0.0203(7) Uani 1 1 d . .
C3 C 0.7503(3) 0.3097(2) 0.1473(4) 0.0243(8) Uani 1 1 d . .
H3 H 0.8187 0.2939 0.1508 0.029 Uiso 1 1 calc R U
C4 C 0.7233(3) 0.3852(2) 0.0688(4) 0.0273(8) Uani 1 1 d . .
C5 C 0.7940(3) 0.4355(2) -0.0086(4) 0.0338(9) Uani 1 1 d . .
H5 H 0.8622 0.4192 -0.0092 0.041 Uiso 1 1 calc R U
C6 C 0.7644(3) 0.5075(2) -0.0827(4) 0.0402(10) Uani 1 1 d . .
H6 H 0.8123 0.5415 -0.1341 0.048 Uiso 1 1 calc R U
C7 C 0.6628(3) 0.5317(2) -0.0830(5) 0.0439(10) Uani 1 1 d . .
H7 H 0.6427 0.5822 -0.1337 0.053 Uiso 1 1 calc R U
C8 C 0.5938(3) 0.4833(2) -0.0113(5) 0.0385(9) Uani 1 1 d . .
H8 H 0.5255 0.4995 -0.0142 0.046 Uiso 1 1 calc R U
C9 C 0.6219(3) 0.4090(2) 0.0675(4) 0.0260(7) Uani 1 1 d . .
C10 C 0.5525(3) 0.3557(2) 0.1412(4) 0.0281(8) Uani 1 1 d . .
H10 H 0.4841 0.3716 0.1400 0.034 Uiso 1 1 calc R U
C11 C 0.4992(2) 0.2227(2) 0.2778(4) 0.0243(7) Uani 1 1 d . .
H11 H 0.5219 0.1630 0.2588 0.029 Uiso 1 1 calc R U
C12 C 0.4743(3) 0.2295(2) 0.4439(4) 0.0279(8) Uani 1 1 d . .
C13 C 0.4678(3) 0.3143(3) 0.6609(4) 0.0468(11) Uani 1 1 d . .
H13A H 0.4950 0.2679 0.7222 0.070 Uiso 1 1 calc R U
H13B H 0.3947 0.3131 0.6658 0.070 Uiso 1 1 calc R U
H13C H 0.4920 0.3691 0.6995 0.070 Uiso 1 1 calc R U
C14 C 0.4023(3) 0.2350(2) 0.1924(4) 0.0254(8) Uani 1 1 d . .
C15 C 0.3202(3) 0.2138(3) -0.0384(4) 0.0400(10) Uani 1 1 d . .
H15A H 0.3130 0.2751 -0.0564 0.060 Uiso 1 1 calc R U
H15B H 0.2602 0.1922 0.0118 0.060 Uiso 1 1 calc R U
H15C H 0.3292 0.1843 -0.1349 0.060 Uiso 1 1 calc R U
C16 C 0.7160(2) 0.18082(19) 0.3025(3) 0.0204(7) Uani 1 1 d . .
C17 C 0.8397(2) 0.0603(2) 0.3037(4) 0.0265(8) Uani 1 1 d . .
C18 C 0.9236(3) 0.0361(2) 0.1957(4) 0.0377(10) Uani 1 1 d . .
H18A H 0.9717 0.0830 0.1895 0.057 Uiso 1 1 calc R U
H18B H 0.8958 0.0249 0.0954 0.057 Uiso 1 1 calc R U
H18C H 0.9573 -0.0152 0.2329 0.057 Uiso 1 1 calc R U
C19 C 0.8842(3) 0.0785(3) 0.4588(4) 0.0391(10) Uani 1 1 d . .
H19A H 0.8305 0.0919 0.5300 0.059 Uiso 1 1 calc R U
H19B H 0.9299 0.1271 0.4518 0.059 Uiso 1 1 calc R U
H19C H 0.9208 0.0283 0.4942 0.059 Uiso 1 1 calc R U
C20 C 0.7643(3) -0.0114(2) 0.3118(5) 0.0379(9) Uani 1 1 d . .
H20A H 0.7399 -0.0243 0.2101 0.057 Uiso 1 1 calc R U
H20B H 0.7083 0.0059 0.3757 0.057 Uiso 1 1 calc R U
H20C H 0.7961 -0.0622 0.3547 0.057 Uiso 1 1 calc R U
N1 N 0.7926(2) 0.13869(16) 0.2429(3) 0.0216(6) Uani 1 1 d . .
H1 H 0.8179 0.1594 0.1590 0.026 Uiso 1 1 calc R U
O1 O 0.49953(18) 0.30390(14) 0.5055(3) 0.0318(6) Uani 1 1 d . .
O2 O 0.43094(19) 0.17400(16) 0.5108(3) 0.0384(6) Uani 1 1 d . .
O3 O 0.40638(17) 0.19877(15) 0.0568(2) 0.0336(6) Uani 1 1 d . .
O4 O 0.33144(18) 0.27410(16) 0.2382(3) 0.0332(6) Uani 1 1 d . .
O5 O 0.67348(17) 0.16091(14) 0.4218(2) 0.0259(5) Uani 1 1 d . .

loop_
_atom_site_aniso_label
_atom_site_aniso_U_11
_atom_site_aniso_U_22
_atom_site_aniso_U_33
_atom_site_aniso_U_23
_atom_site_aniso_U_13
_atom_site_aniso_U_12
C1 0.021(2) 0.0226(17) 0.0235(16) -0.0016(15) -0.0001(15) -0.0009(14)
C2 0.0205(19) 0.0202(16) 0.0201(16) -0.0005(14) 0.0011(14) 0.0011(14)
C3 0.0217(19) 0.0242(16) 0.0269(17) 0.0007(16) 0.0026(15) 0.0059(15)
C4 0.029(2) 0.0240(17) 0.0293(17) 0.0001(16) 0.0041(16) 0.0022(15)
C5 0.027(2) 0.0296(19) 0.045(2) 0.0031(18) 0.0082(18) 0.0011(16)
C6 0.044(3) 0.0262(19) 0.050(2) 0.0058(19) 0.013(2) -0.0041(18)
C7 0.051(3) 0.028(2) 0.052(2) 0.0147(19) 0.003(2) 0.0070(19)
C8 0.034(2) 0.031(2) 0.050(2) 0.0092(19) 0.001(2) 0.0049(18)
C9 0.027(2) 0.0210(16) 0.0301(16) 0.0015(15) -0.0008(16) 0.0002(15)
C10 0.019(2) 0.0325(19) 0.0323(18) -0.0023(17) -0.0019(15) 0.0052(16)
C11 0.0166(19) 0.0250(17) 0.0312(17) 0.0038(15) -0.0006(15) -0.0003(14)
C12 0.0172(19) 0.034(2) 0.0321(18) 0.0039(17) -0.0026(16) 0.0013(16)
C13 0.052(3) 0.059(3) 0.0290(19) -0.003(2) 0.0114(19) 0.002(2)
C14 0.021(2) 0.0240(17) 0.0312(19) 0.0006(16) 0.0025(16) -0.0050(16)
C15 0.027(2) 0.056(3) 0.037(2) -0.0058(19) -0.0079(18) -0.0062(19)
C16 0.0170(19) 0.0240(17) 0.0201(16) -0.0011(15) -0.0046(15) -0.0012(14)
C17 0.024(2) 0.0292(19) 0.0259(17) 0.0035(16) -0.0011(16) 0.0018(15)
C18 0.042(3) 0.033(2) 0.038(2) 0.0034(18) 0.0078(18) 0.0161(18)
C19 0.037(2) 0.049(2) 0.032(2) 0.0022(18) -0.0058(17) 0.0126(19)
C20 0.038(2) 0.0256(18) 0.050(2) 0.0084(19) -0.004(2) 0.0046(17)
N1 0.0203(15) 0.0242(14) 0.0202(13) 0.0063(12) 0.0047(12) 0.0026(12)
O1 0.0334(15) 0.0341(13) 0.0281(12) -0.0034(12) 0.0076(11) -0.0031(11)
O2 0.0325(15) 0.0415(14) 0.0412(14) 0.0134(13) 0.0014(13) -0.0094(12)
O3 0.0243(14) 0.0435(14) 0.0329(14) -0.0110(12) -0.0053(12) 0.0036(12)
O4 0.0198(15) 0.0411(14) 0.0386(14) -0.0038(12) -0.0002(11) 0.0038(12)
O5 0.0237(13) 0.0337(13) 0.0204(11) 0.0042(11) 0.0016(10) 0.0032(10)

loop_
_atom_type_symbol
_atom_type_description
_atom_type_scat_dispersion_real
_atom_type_scat_dispersion_imag
_atom_type_scat_source
C C 0.0033 0.0016 'International Tables Vol C Tables 4.2.6.8 and 6.1.1.4'
H H 0.0000 0.0000 'International Tables Vol C Tables 4.2.6.8 and 6.1.1.4'
N N 0.0061 0.0033 'International Tables Vol C Tables 4.2.6.8 and 6.1.1.4'
O O 0.0106 0.0060 'International Tables Vol C Tables 4.2.6.8 and 6.1.1.4'

loop_
_geom_angle_atom_site_label_1
_geom_angle_atom_site_label_2
_geom_angle_atom_site_label_3
_geom_angle
C2 C1 C11 121.0(3)
C10 C1 C2 118.3(3)
C10 C1 C11 120.4(3)
C1 C2 C16 120.7(3)
C3 C2 C1 119.4(3)
C3 C2 C16 119.9(3)
C2 C3 H3 118.7
C2 C3 C4 122.7(3)
C4 C3 H3 118.7
C5 C4 C3 122.2(3)
C5 C4 C9 119.7(3)
C9 C4 C3 118.0(3)
C4 C5 H5 119.9
C6 C5 C4 120.1(3)
C6 C5 H5 119.9
C5 C6 H6 119.9
C5 C6 C7 120.1(3)
C7 C6 H6 119.9
C6 C7 H7 119.8
C8 C7 C6 120.4(3)
C8 C7 H7 119.8
C7 C8 H8 119.6
C7 C8 C9 120.8(3)
C9 C8 H8 119.6
C4 C9 C10 118.4(3)
C8 C9 C4 118.7(3)
C8 C9 C10 122.8(3)
C1 C10 C9 123.2(3)
C1 C10 H10 118.4
C9 C10 H10 118.4
C1 C11 H11 107.3
C12 C11 C1 118.0(3)
C12 C11 H11 107.3
C12 C11 C14 106.7(3)
C14 C11 C1 109.9(3)
C14 C11 H11 107.3
O1 C12 C11 113.8(3)
O2 C12 C11 122.3(3)
O2 C12 O1 123.8(3)
H13A C13 H13B 109.5
H13A C13 H13C 109.5
H13B C13 H13C 109.5
O1 C13 H13A 109.5
O1 C13 H13B 109.5
O1 C13 H13C 109.5
O3 C14 C11 111.2(3)
O4 C14 C11 125.0(3)
O4 C14 O3 123.8(3)
H15A C15 H15B 109.5
H15A C15 H15C 109.5
H15B C15 H15C 109.5
O3 C15 H15A 109.5
O3 C15 H15B 109.5
O3 C15 H15C 109.5
N1 C16 C2 116.2(3)
O5 C16 C2 119.3(3)
O5 C16 N1 124.6(3)
C18 C17 C19 108.9(3)
C20 C17 C18 109.7(3)
C20 C17 C19 111.0(3)
N1 C17 C18 107.0(3)
N1 C17 C19 109.8(3)
N1 C17 C20 110.5(3)
C17 C18 H18A 109.5
C17 C18 H18B 109.5
C17 C18 H18C 109.5
H18A C18 H18B 109.5
H18A C18 H18C 109.5
H18B C18 H18C 109.5
C17 C19 H19A 109.5
C17 C19 H19B 109.5
C17 C19 H19C 109.5
H19A C19 H19B 109.5
H19A C19 H19C 109.5
H19B C19 H19C 109.5
C17 C20 H20A 109.5
C17 C20 H20B 109.5
C17 C20 H20C 109.5
H20A C20 H20B 109.5
H20A C20 H20C 109.5
H20B C20 H20C 109.5
C16 N1 C17 126.6(3)
C16 N1 H1 116.7
C17 N1 H1 116.7
C12 O1 C13 114.4(3)
C14 O3 C15 115.0(3)

loop_
_geom_bond_atom_site_label_1
_geom_bond_atom_site_label_2
_geom_bond_distance
C1 C2 1.428(4)
C1 C10 1.373(5)
C1 C11 1.525(4)
C2 C3 1.368(5)
C2 C16 1.507(4)
C3 H3 0.9500
C3 C4 1.421(4)
C4 C5 1.410(5)
C4 C9 1.410(5)
C5 H5 0.9500
C5 C6 1.366(5)
C6 H6 0.9500
C6 C7 1.415(6)
C7 H7 0.9500
C7 C8 1.355(5)
C8 H8 0.9500
C8 C9 1.410(5)
C9 C10 1.412(5)
C10 H10 0.9500
C11 H11 1.0000
C11 C12 1.514(5)
C11 C14 1.516(5)
C12 O1 1.332(4)
C12 O2 1.203(4)
C13 H13A 0.9800
C13 H13B 0.9800
C13 H13C 0.9800
C13 O1 1.452(4)
C14 O3 1.331(4)
C14 O4 1.201(4)
C15 H15A 0.9800
C15 H15B 0.9800
C15 H15C 0.9800
C15 O3 1.450(4)
C16 N1 1.331(4)
C16 O5 1.242(4)
C17 C18 1.525(5)
C17 C19 1.526(5)
C17 C20 1.514(5)
C17 N1 1.484(4)
C18 H18A 0.9800
C18 H18B 0.9800
C18 H18C 0.9800
C19 H19A 0.9800
C19 H19B 0.9800
C19 H19C 0.9800
C20 H20A 0.9800
C20 H20B 0.9800
C20 H20C 0.9800
N1 H1 0.8800
